data_4063323
loop_
_publ_author_name
'Charles A. Mebi'
'Radhika P. Nair'
'Brian J. Frost'

_publ_section_title
;
 pH-Dependent Selective Transfer Hydrogenation of \a,\b-Unsaturated
 Carbonyls in Aqueous Media Utilizing Half-Sandwich Ruthenium(II)
 Complexes
;
_journal_name_full Organometallics
_journal_page_first 429
_journal_page_last 438
_journal_paper_doi 10.1021/om060892x
_journal_volume 26
_journal_year 2007
_chemical_formula_sum 'C29 H33 N3 P2 Ru'
_chemical_formula_weight 586.59
_chemical_name_systematic
;

 ?

;
_space_group_IT_number 2
_symmetry_cell_setting triclinic
_symmetry_space_group_name_Hall '-P 1'
_symmetry_space_group_name_H-M 'P -1'
_atom_sites_solution_hydrogens geom
_atom_sites_solution_primary direct
_atom_sites_solution_secondary difmap
_audit_creation_method SHELXL-97
_cell_angle_alpha 99.4450(10)
_cell_angle_beta 102.0990(10)
_cell_angle_gamma 96.1810(10)
_cell_formula_units_Z 2
_cell_length_a 9.6416(4)
_cell_length_b 11.0933(5)
_cell_length_c 12.6741(6)
_cell_measurement_reflns_used 7611
_cell_measurement_temperature 100(2)
_cell_measurement_theta_max 32.32
_cell_measurement_theta_min 2.42
_cell_volume 1293.24(10)
_computing_cell_refinement 'Bruker SMART'
_computing_data_collection 'Bruker SMART'
_computing_data_reduction 'Bruker SAINT'
_computing_molecular_graphics 'Bruker SHELXTL'
_computing_publication_material 'Bruker SHELXTL'
_computing_structure_refinement 'SHELXL-97 (Sheldrick, 1997)'
_computing_structure_solution 'SHELXS-97 (Sheldrick, 1990)'
_diffrn_ambient_temperature 100(2)
_diffrn_measured_fraction_theta_full 0.996
_diffrn_measured_fraction_theta_max 0.996
_diffrn_measurement_device_type 'CCD area detector'
_diffrn_measurement_method 'phi and omega scans'
_diffrn_radiation_monochromator graphite
_diffrn_radiation_source 'fine-focus sealed tube'
_diffrn_radiation_type MoK\a
_diffrn_radiation_wavelength 0.71073
_diffrn_reflns_av_R_equivalents 0.0263
_diffrn_reflns_av_sigmaI/netI 0.0320
_diffrn_reflns_limit_h_max 13
_diffrn_reflns_limit_h_min -13
_diffrn_reflns_limit_k_max 15
_diffrn_reflns_limit_k_min -15
_diffrn_reflns_limit_l_max 17
_diffrn_reflns_limit_l_min -17
_diffrn_reflns_number 20067
_diffrn_reflns_theta_full 30.00
_diffrn_reflns_theta_max 30.00
_diffrn_reflns_theta_min 1.67
_exptl_absorpt_coefficient_mu 0.754
_exptl_absorpt_correction_T_max 0.9814
_exptl_absorpt_correction_T_min 0.8322
_exptl_absorpt_correction_type none
_exptl_crystal_colour yellow
_exptl_crystal_density_diffrn 1.506
_exptl_crystal_density_meas 0
_exptl_crystal_density_method 'not measured'
_exptl_crystal_description plate
_exptl_crystal_F_000 604
_exptl_crystal_size_max 0.25
_exptl_crystal_size_mid 0.22
_exptl_crystal_size_min 0.03
_refine_diff_density_max 1.081
_refine_diff_density_min -0.619
_refine_diff_density_rms 0.091
_refine_ls_extinction_method none
_refine_ls_goodness_of_fit_ref 1.068
_refine_ls_hydrogen_treatment mixed
_refine_ls_matrix_type full
_refine_ls_number_parameters 352
_refine_ls_number_reflns 7527
_refine_ls_number_restraints 0
_refine_ls_restrained_S_all 1.068
_refine_ls_R_factor_all 0.0344
_refine_ls_R_factor_gt 0.0288
_refine_ls_shift/su_max 0.348
_refine_ls_shift/su_mean 0.007
_refine_ls_structure_factor_coef Fsqd
_refine_ls_weighting_details 'calc w=1/[\s^2^(Fo^2^)+(0.0388P)^2^+0.3376P] where P=(Fo^2^+2Fc^2^)/3'
_refine_ls_weighting_scheme calc
_refine_ls_wR_factor_gt 0.0696
_refine_ls_wR_factor_ref 0.0714
_reflns_number_gt 6693
_reflns_number_total 7527
_reflns_threshold_expression >2sigma(I)
_cod_depositor_comments
;
The following automatic conversions were performed:
'_symmetry_cell_setting' value 'Triclinic' changed to 'triclinic'
according to '/home/saulius/struct/CIF-dictionaries/cif_core.dic'
dictionary named 'cif_core.dic' version 2.4.1 from 2010-06-29.

Automatic conversion script
Id: cif_fix_enum 1527 2010-12-29 10:47:43Z saulius 
;
_cod_original_sg_symbol_H-M P-1
_cod_database_code 4063323

loop_
_symmetry_equiv_pos_as_xyz
'x, y, z'
'-x, -y, -z'

loop_
_atom_site_label
_atom_site_type_symbol
_atom_site_fract_x
_atom_site_fract_y
_atom_site_fract_z
_atom_site_U_iso_or_equiv
_atom_site_adp_type
_atom_site_occupancy
_atom_site_symmetry_multiplicity
_atom_site_calc_flag
_atom_site_refinement_flags
Ru1 Ru 0.670810(14) 0.063709(12) 0.239346(11) 0.01100(4) Uani 1 1 d .
P2 P 0.59620(4) 0.22152(4) 0.33672(4) 0.01136(8) Uani 1 1 d .
P1 P 0.78456(5) 0.17380(4) 0.13984(4) 0.01134(8) Uani 1 1 d .
N1 N 0.99300(17) 0.17602(14) 0.01502(13) 0.0174(3) Uani 1 1 d .
N2 N 0.94097(16) 0.37983(14) 0.09458(12) 0.0152(3) Uani 1 1 d .
N3 N 0.76553(16) 0.24644(14) -0.06380(12) 0.0160(3) Uani 1 1 d .
C1 C 0.9352(2) 0.10846(16) 0.09157(15) 0.0170(3) Uani 1 1 d .
H1A H 0.9016 0.0213 0.0548 0.016(5) Uiso 1 1 d R
H1B H 1.0137 0.1094 0.1561 0.010(5) Uiso 1 1 d R
C2 C 0.87750(19) 0.33662(16) 0.18093(14) 0.0150(3) Uani 1 1 d .
H2A H 0.9541 0.3434 0.2481 0.016(5) Uiso 1 1 d R
H2B H 0.8079 0.3911 0.1995 0.012(5) Uiso 1 1 d R
C3 C 0.68073(19) 0.18668(16) 0.00295(14) 0.0153(3) Uani 1 1 d .
H3A H 0.6019 0.2345 0.0129 0.024(6) Uiso 1 1 d R
H3B H 0.6369 0.1028 -0.0382 0.023(6) Uiso 1 1 d R
C4 C 1.05004(19) 0.30479(17) 0.06807(16) 0.0180(3) Uani 1 1 d .
H4A H 1.1006 0.3436 0.0190 0.017(5) Uiso 1 1 d R
H4B H 1.1216 0.3050 0.1367 0.018(5) Uiso 1 1 d R
C5 C 0.83063(19) 0.37270(16) -0.00671(15) 0.0165(3) Uani 1 1 d .
H5C H 0.8733 0.4146 -0.0581 0.011(5) Uiso 1 1 d R
H5D H 0.7536 0.4184 0.0118 0.024(6) Uiso 1 1 d R
C6 C 0.8811(2) 0.17600(17) -0.08362(15) 0.0191(4) Uani 1 1 d .
H6C H 0.9267 0.2104 -0.1374 0.015(5) Uiso 1 1 d R
H6D H 0.8385 0.0894 -0.1171 0.023(6) Uiso 1 1 d R
C7 C 0.41446(18) 0.19432(16) 0.36181(14) 0.0141(3) Uani 1 1 d .
C8 C 0.34166(19) 0.07493(17) 0.34564(15) 0.0166(3) Uani 1 1 d .
H8A H 0.3866 0.0064 0.3226 0.016(5) Uiso 1 1 d R
C9 C 0.2033(2) 0.05493(18) 0.36300(16) 0.0200(4) Uani 1 1 d .
H9A H 0.1554 -0.0270 0.3526 0.017(5) Uiso 1 1 d R
C10 C 0.13583(19) 0.15449(19) 0.39506(16) 0.0209(4) Uani 1 1 d .
H10A H 0.0419 0.1409 0.4070 0.029(6) Uiso 1 1 d R
C11 C 0.20670(19) 0.27442(18) 0.41055(16) 0.0200(4) Uani 1 1 d .
H11A H 0.1612 0.3427 0.4327 0.026(6) Uiso 1 1 d R
C12 C 0.34506(19) 0.29419(17) 0.39451(15) 0.0173(3) Uani 1 1 d .
H12A H 0.3927 0.3760 0.4044 0.028(6) Uiso 1 1 d R
C13 C 0.57234(17) 0.35974(15) 0.27653(14) 0.0127(3) Uani 1 1 d .
C14 C 0.47852(18) 0.34212(16) 0.17306(15) 0.0150(3) Uani 1 1 d .
H14A H 0.4288 0.2621 0.1384 0.025(6) Uiso 1 1 d R
C15 C 0.4569(2) 0.44100(17) 0.12033(15) 0.0183(3) Uani 1 1 d .
H15A H 0.3941 0.4284 0.0497 0.026(6) Uiso 1 1 d R
C16 C 0.5285(2) 0.55878(17) 0.16992(16) 0.0203(4) Uani 1 1 d .
H16A H 0.5149 0.6263 0.1334 0.024(6) Uiso 1 1 d R
C17 C 0.6205(2) 0.57791(17) 0.27328(16) 0.0193(4) Uani 1 1 d .
H17A H 0.6687 0.6581 0.3084 0.030(7) Uiso 1 1 d R
C18 C 0.64116(19) 0.47892(16) 0.32684(15) 0.0159(3) Uani 1 1 d .
H18A H 0.7030 0.4923 0.3978 0.016(5) Uiso 1 1 d R
C19 C 0.70578(18) 0.28544(15) 0.47633(14) 0.0138(3) Uani 1 1 d .
C20 C 0.6535(2) 0.2973(2) 0.57132(15) 0.0221(4) Uani 1 1 d .
H20B H 0.5543 0.2745 0.5660 0.026(6) Uiso 1 1 d R
C21 C 0.7447(2) 0.3438(2) 0.67443(16) 0.0275(4) Uani 1 1 d .
H21B H 0.7077 0.3501 0.7385 0.035(7) Uiso 1 1 d R
C22 C 0.8892(2) 0.37954(18) 0.68389(15) 0.0211(4) Uani 1 1 d .
H22C H 0.9509 0.4123 0.7540 0.031(7) Uiso 1 1 d R
C23 C 0.9430(2) 0.3675(2) 0.59006(16) 0.0252(4) Uani 1 1 d .
H23B H 1.0422 0.3916 0.5959 0.033(7) Uiso 1 1 d R
C24 C 0.8521(2) 0.31996(19) 0.48731(16) 0.0216(4) Uani 1 1 d .
H24B H 0.8905 0.3115 0.4239 0.028(6) Uiso 1 1 d R
C25 C 0.82063(19) -0.07848(16) 0.24848(16) 0.0194(4) Uani 1 1 d .
H25A H 0.9154 -0.0720 0.2279 0.018(5) Uiso 1 1 d R
C26 C 0.6858(2) -0.13247(16) 0.17545(16) 0.0184(4) Uani 1 1 d .
H26A H 0.6701 -0.1726 0.0965 0.023(6) Uiso 1 1 d R
C27 C 0.57985(19) -0.12896(15) 0.23947(15) 0.0162(3) Uani 1 1 d .
H27A H 0.4767 -0.1661 0.2127 0.033(7) Uiso 1 1 d R
C28 C 0.64966(19) -0.07375(16) 0.34952(15) 0.0171(3) Uani 1 1 d .
H28A H 0.6028 -0.0635 0.4130 0.023(6) Uiso 1 1 d R
C29 C 0.7995(2) -0.04377(18) 0.35544(16) 0.0198(4) Uani 1 1 d .
H29A H 0.8753 -0.0077 0.4235 0.030(7) Uiso 1 1 d R
H1 H 0.540(2) 0.0772(19) 0.1526(17) 0.013(5) Uiso 1 1 d .

loop_
_atom_site_aniso_label
_atom_site_aniso_U_11
_atom_site_aniso_U_22
_atom_site_aniso_U_33
_atom_site_aniso_U_23
_atom_site_aniso_U_13
_atom_site_aniso_U_12
Ru1 0.01139(7) 0.00904(6) 0.01230(7) 0.00189(4) 0.00250(5) 0.00105(4)
P2 0.01007(19) 0.01115(19) 0.01230(19) 0.00126(15) 0.00279(15) 0.00020(14)
P1 0.01195(19) 0.01007(18) 0.01198(19) 0.00150(15) 0.00327(15) 0.00156(15)
N1 0.0198(7) 0.0158(7) 0.0196(7) 0.0037(6) 0.0097(6) 0.0051(6)
N2 0.0156(7) 0.0141(7) 0.0167(7) 0.0023(6) 0.0065(6) 0.0007(5)
N3 0.0180(7) 0.0156(7) 0.0145(7) 0.0032(6) 0.0043(6) 0.0009(6)
C1 0.0191(8) 0.0141(8) 0.0208(9) 0.0039(7) 0.0090(7) 0.0061(6)
C2 0.0160(8) 0.0134(7) 0.0147(8) 0.0000(6) 0.0050(6) -0.0009(6)
C3 0.0143(8) 0.0164(8) 0.0138(8) 0.0028(6) 0.0019(6) -0.0010(6)
C4 0.0141(8) 0.0205(8) 0.0206(9) 0.0039(7) 0.0070(7) 0.0016(7)
C5 0.0180(8) 0.0141(8) 0.0191(8) 0.0058(6) 0.0061(7) 0.0031(6)
C6 0.0255(9) 0.0190(9) 0.0139(8) 0.0008(7) 0.0085(7) 0.0039(7)
C7 0.0110(7) 0.0178(8) 0.0129(8) 0.0024(6) 0.0033(6) -0.0007(6)
C8 0.0147(8) 0.0183(8) 0.0159(8) 0.0029(7) 0.0031(6) 0.0000(6)
C9 0.0153(8) 0.0232(9) 0.0197(9) 0.0048(7) 0.0030(7) -0.0039(7)
C10 0.0109(8) 0.0307(10) 0.0206(9) 0.0054(8) 0.0040(7) -0.0009(7)
C11 0.0141(8) 0.0259(9) 0.0198(9) 0.0018(7) 0.0057(7) 0.0030(7)
C12 0.0144(8) 0.0184(8) 0.0187(8) 0.0011(7) 0.0056(7) 0.0008(6)
C13 0.0109(7) 0.0121(7) 0.0159(8) 0.0017(6) 0.0057(6) 0.0023(6)
C14 0.0141(8) 0.0131(7) 0.0176(8) 0.0016(6) 0.0044(6) 0.0024(6)
C15 0.0200(9) 0.0176(8) 0.0178(8) 0.0039(7) 0.0038(7) 0.0058(7)
C16 0.0259(10) 0.0147(8) 0.0229(9) 0.0060(7) 0.0079(8) 0.0061(7)
C17 0.0212(9) 0.0121(8) 0.0239(9) 0.0010(7) 0.0058(7) 0.0024(6)
C18 0.0140(8) 0.0144(8) 0.0191(8) 0.0016(6) 0.0046(6) 0.0021(6)
C19 0.0140(8) 0.0125(7) 0.0141(8) 0.0012(6) 0.0030(6) 0.0004(6)
C20 0.0151(8) 0.0334(10) 0.0156(9) 0.0022(8) 0.0039(7) -0.0032(7)
C21 0.0237(10) 0.0435(13) 0.0121(8) 0.0003(8) 0.0056(7) -0.0036(9)
C22 0.0211(9) 0.0241(9) 0.0143(8) 0.0003(7) 0.0006(7) -0.0018(7)
C23 0.0140(8) 0.0381(12) 0.0192(9) 0.0004(8) 0.0019(7) -0.0039(8)
C24 0.0135(8) 0.0334(10) 0.0161(8) 0.0001(8) 0.0045(7) 0.0009(7)
C25 0.0159(8) 0.0145(8) 0.0313(10) 0.0095(7) 0.0075(7) 0.0060(7)
C26 0.0203(9) 0.0103(7) 0.0244(9) 0.0020(7) 0.0054(7) 0.0032(6)
C27 0.0163(8) 0.0101(7) 0.0214(9) 0.0041(6) 0.0025(7) 0.0003(6)
C28 0.0173(8) 0.0162(8) 0.0185(8) 0.0078(7) 0.0030(7) 0.0006(6)
C29 0.0150(8) 0.0204(9) 0.0233(9) 0.0109(7) -0.0014(7) 0.0007(7)

loop_
_atom_type_symbol
_atom_type_description
_atom_type_scat_dispersion_real
_atom_type_scat_dispersion_imag
_atom_type_scat_source
C C 0.0033 0.0016 'International Tables Vol C Tables 4.2.6.8 and 6.1.1.4'
H H 0.0000 0.0000 'International Tables Vol C Tables 4.2.6.8 and 6.1.1.4'
N N 0.0061 0.0033 'International Tables Vol C Tables 4.2.6.8 and 6.1.1.4'
P P 0.1023 0.0942 'International Tables Vol C Tables 4.2.6.8 and 6.1.1.4'
Ru Ru -1.2594 0.8363 'International Tables Vol C Tables 4.2.6.8 and 6.1.1.4'

loop_
_geom_angle_atom_site_label_1
_geom_angle_atom_site_label_2
_geom_angle_atom_site_label_3
_geom_angle
C27 Ru1 C26 37.56(7)
C27 Ru1 P2 119.42(5)
C26 Ru1 P2 156.92(5)
C27 Ru1 C28 36.96(7)
C26 Ru1 C28 61.98(7)
P2 Ru1 C28 98.06(5)
C27 Ru1 C25 61.98(7)
C26 Ru1 C25 37.31(7)
P2 Ru1 C25 144.65(5)
C28 Ru1 C25 61.12(7)
C27 Ru1 P1 140.81(5)
C26 Ru1 P1 105.06(5)
P2 Ru1 P1 97.703(16)
C28 Ru1 P1 155.30(5)
C25 Ru1 P1 95.50(5)
C27 Ru1 C29 61.60(7)
C26 Ru1 C29 61.61(7)
P2 Ru1 C29 110.12(5)
C28 Ru1 C29 36.69(6)
C25 Ru1 C29 36.15(7)
P1 Ru1 C29 119.25(5)
C27 Ru1 H1 91.3(8)
C26 Ru1 H1 98.0(8)
P2 Ru1 H1 81.4(8)
C28 Ru1 H1 119.5(8)
C25 Ru1 H1 133.0(8)
P1 Ru1 H1 81.6(8)
C29 Ru1 H1 152.9(8)
C13 P2 C19 103.06(8)
C13 P2 C7 96.82(8)
C19 P2 C7 101.94(8)
C13 P2 Ru1 117.82(5)
C19 P2 Ru1 116.77(6)
C7 P2 Ru1 117.30(6)
C3 P1 C1 96.49(8)
C3 P1 C2 97.07(8)
C1 P1 C2 95.60(8)
C3 P1 Ru1 116.99(6)
C1 P1 Ru1 116.49(6)
C2 P1 Ru1 127.95(6)
C4 N1 C6 108.33(15)
C4 N1 C1 110.84(14)
C6 N1 C1 110.99(15)
C4 N2 C5 108.35(14)
C4 N2 C2 110.86(14)
C5 N2 C2 111.10(14)
C6 N3 C5 108.27(14)
C6 N3 C3 110.35(14)
C5 N3 C3 110.59(14)
N1 C1 P1 113.83(12)
N1 C1 H1A 109.0
P1 C1 H1A 108.7
N1 C1 H1B 108.6
P1 C1 H1B 108.9
H1A C1 H1B 107.7
N2 C2 P1 113.48(11)
N2 C2 H2A 109.1
P1 C2 H2A 108.7
N2 C2 H2B 109.0
P1 C2 H2B 108.7
H2A C2 H2B 107.7
N3 C3 P1 114.49(12)
N3 C3 H3A 108.6
P1 C3 H3A 108.7
N3 C3 H3B 108.6
P1 C3 H3B 108.7
H3A C3 H3B 107.6
N1 C4 N2 114.32(14)
N1 C4 H4A 108.7
N2 C4 H4A 108.8
N1 C4 H4B 108.4
N2 C4 H4B 108.8
H4A C4 H4B 107.6
N2 C5 N3 114.77(14)
N2 C5 H5C 109.0
N3 C5 H5C 108.5
N2 C5 H5D 108.6
N3 C5 H5D 108.4
H5C C5 H5D 107.5
N3 C6 N1 114.76(14)
N3 C6 H6C 108.6
N1 C6 H6C 108.5
N3 C6 H6D 108.6
N1 C6 H6D 108.5
H6C C6 H6D 107.6
C8 C7 C12 118.55(16)
C8 C7 P2 120.92(13)
C12 C7 P2 120.50(13)
C7 C8 C9 120.70(17)
C7 C8 H8A 119.6
C9 C8 H8A 119.7
C10 C9 C8 120.15(17)
C10 C9 H9A 120.1
C8 C9 H9A 119.8
C9 C10 C11 119.82(17)
C9 C10 H10A 120.2
C11 C10 H10A 120.0
C12 C11 C10 119.99(18)
C12 C11 H11A 119.9
C10 C11 H11A 120.1
C11 C12 C7 120.78(17)
C11 C12 H12A 119.8
C7 C12 H12A 119.4
C18 C13 C14 118.88(16)
C18 C13 P2 124.50(13)
C14 C13 P2 116.61(13)
C15 C14 C13 120.45(16)
C15 C14 H14A 119.5
C13 C14 H14A 120.1
C14 C15 C16 120.25(17)
C14 C15 H15A 120.2
C16 C15 H15A 119.6
C17 C16 C15 119.92(17)
C17 C16 H16A 119.8
C15 C16 H16A 120.3
C16 C17 C18 119.90(17)
C16 C17 H17A 120.6
C18 C17 H17A 119.5
C17 C18 C13 120.57(17)
C17 C18 H18A 119.8
C13 C18 H18A 119.6
C20 C19 C24 118.08(16)
C20 C19 P2 124.61(13)
C24 C19 P2 117.27(13)
C19 C20 C21 120.97(17)
C19 C20 H20B 119.7
C21 C20 H20B 119.4
C22 C21 C20 120.31(18)
C22 C21 H21B 119.7
C20 C21 H21B 120.0
C21 C22 C23 119.37(18)
C21 C22 H22C 120.2
C23 C22 H22C 120.4
C22 C23 C24 120.27(18)
C22 C23 H23B 119.9
C24 C23 H23B 119.9
C23 C24 C19 120.99(17)
C23 C24 H24B 119.4
C19 C24 H24B 119.6
C29 C25 C26 109.02(16)
C29 C25 Ru1 73.51(10)
C26 C25 Ru1 70.35(10)
C29 C25 H25A 125.5
C26 C25 H25A 125.3
Ru1 C25 H25A 125.5
C27 C26 C25 107.07(16)
C27 C26 Ru1 71.08(10)
C25 C26 Ru1 72.34(10)
C27 C26 H26A 126.3
C25 C26 H26A 126.4
Ru1 C26 H26A 126.3
C28 C27 C26 107.96(16)
C28 C27 Ru1 72.65(10)
C26 C27 Ru1 71.35(10)
C28 C27 H27A 126.0
C26 C27 H27A 125.8
Ru1 C27 H27A 125.9
C27 C28 C29 108.54(16)
C27 C28 Ru1 70.39(10)
C29 C28 Ru1 73.22(10)
C27 C28 H28A 125.5
C29 C28 H28A 125.9
Ru1 C28 H28A 125.7
C25 C29 C28 107.40(16)
C25 C29 Ru1 70.34(10)
C28 C29 Ru1 70.09(10)
C25 C29 H29A 126.5
C28 C29 H29A 126.0
Ru1 C29 H29A 126.5

loop_
_geom_bond_atom_site_label_1
_geom_bond_atom_site_label_2
_geom_bond_distance
Ru1 C27 2.2216(17)
Ru1 C26 2.2252(17)
Ru1 P2 2.2449(4)
Ru1 C28 2.2512(18)
Ru1 C25 2.2513(17)
Ru1 P1 2.2543(4)
Ru1 C29 2.2924(18)
Ru1 H1 1.53(2)
P2 C13 1.8364(17)
P2 C19 1.8421(18)
P2 C7 1.8476(17)
P1 C3 1.8484(18)
P1 C1 1.8611(17)
P1 C2 1.8665(17)
N1 C4 1.468(2)
N1 C6 1.470(2)
N1 C1 1.479(2)
N2 C4 1.468(2)
N2 C5 1.470(2)
N2 C2 1.480(2)
N3 C6 1.468(2)
N3 C5 1.472(2)
N3 C3 1.477(2)
C1 H1A 0.9895
C1 H1B 0.9890
C2 H2A 0.9892
C2 H2B 0.9893
C3 H3A 0.9899
C3 H3B 0.9897
C4 H4A 0.9900
C4 H4B 0.9896
C5 H5C 0.9892
C5 H5D 0.9894
C6 H6C 0.9899
C6 H6D 0.9900
C7 C8 1.393(2)
C7 C12 1.404(2)
C8 C9 1.397(2)
C8 H8A 0.9501
C9 C10 1.388(3)
C9 H9A 0.9498
C10 C11 1.392(3)
C10 H10A 0.9488
C11 C12 1.391(2)
C11 H11A 0.9483
C12 H12A 0.9479
C13 C18 1.397(2)
C13 C14 1.399(2)
C14 C15 1.387(2)
C14 H14A 0.9497
C15 C16 1.390(3)
C15 H15A 0.9495
C16 C17 1.389(3)
C16 H16A 0.9499
C17 C18 1.393(3)
C17 H17A 0.9490
C18 H18A 0.9486
C19 C20 1.392(2)
C19 C24 1.393(2)
C20 C21 1.395(3)
C20 H20B 0.9479
C21 C22 1.382(3)
C21 H21B 0.9484
C22 C23 1.386(3)
C22 H22C 0.9500
C23 C24 1.392(3)
C23 H23B 0.9486
C24 H24B 0.9486
C25 C29 1.410(3)
C25 C26 1.432(3)
C25 H25A 1.0001
C26 C27 1.432(3)
C26 H26A 0.9992
C27 C28 1.418(3)
C27 H27A 0.9991
C28 C29 1.430(3)
C28 H28A 0.9992
C29 H29A 0.9990

loop_
_geom_torsion_atom_site_label_1
_geom_torsion_atom_site_label_2
_geom_torsion_atom_site_label_3
_geom_torsion_atom_site_label_4
_geom_torsion
C27 Ru1 P2 C13 -141.45(8)
C26 Ru1 P2 C13 -145.01(14)
C28 Ru1 P2 C13 -173.60(8)
C25 Ru1 P2 C13 136.45(10)
P1 Ru1 P2 C13 25.48(6)
C29 Ru1 P2 C13 150.57(8)
C27 Ru1 P2 C19 95.02(8)
C26 Ru1 P2 C19 91.46(14)
C28 Ru1 P2 C19 62.87(8)
C25 Ru1 P2 C19 12.92(11)
P1 Ru1 P2 C19 -98.05(6)
C29 Ru1 P2 C19 27.04(8)
C27 Ru1 P2 C7 -26.39(8)
C26 Ru1 P2 C7 -29.95(15)
C28 Ru1 P2 C7 -58.54(8)
C25 Ru1 P2 C7 -108.50(10)
P1 Ru1 P2 C7 140.54(6)
C29 Ru1 P2 C7 -94.38(8)
C27 Ru1 P1 C3 67.90(10)
C26 Ru1 P1 C3 82.21(8)
P2 Ru1 P1 C3 -93.94(7)
C28 Ru1 P1 C3 136.82(13)
C25 Ru1 P1 C3 118.93(8)
C29 Ru1 P1 C3 147.78(9)
C27 Ru1 P1 C1 -45.40(10)
C26 Ru1 P1 C1 -31.09(9)
P2 Ru1 P1 C1 152.76(7)
C28 Ru1 P1 C1 23.52(14)
C25 Ru1 P1 C1 5.63(9)
C29 Ru1 P1 C1 34.48(9)
C27 Ru1 P1 C2 -167.20(10)
C26 Ru1 P1 C2 -152.88(9)
P2 Ru1 P1 C2 30.96(8)
C28 Ru1 P1 C2 -98.27(14)
C25 Ru1 P1 C2 -116.16(9)
C29 Ru1 P1 C2 -87.31(10)
C4 N1 C1 P1 61.02(18)
C6 N1 C1 P1 -59.41(17)
C3 P1 C1 N1 47.94(14)
C2 P1 C1 N1 -49.85(14)
Ru1 P1 C1 N1 172.48(11)
C4 N2 C2 P1 -61.24(17)
C5 N2 C2 P1 59.29(16)
C3 P1 C2 N2 -47.40(14)
C1 P1 C2 N2 49.88(14)
Ru1 P1 C2 N2 -179.97(9)
C6 N3 C3 P1 60.28(17)
C5 N3 C3 P1 -59.49(17)
C1 P1 C3 N3 -48.65(14)
C2 P1 C3 N3 47.84(14)
Ru1 P1 C3 N3 -172.83(10)
C6 N1 C4 N2 55.34(19)
C1 N1 C4 N2 -66.7(2)
C5 N2 C4 N1 -55.23(19)
C2 N2 C4 N1 66.93(19)
C4 N2 C5 N3 54.74(19)
C2 N2 C5 N3 -67.27(18)
C6 N3 C5 N2 -54.20(19)
C3 N3 C5 N2 66.81(19)
C5 N3 C6 N1 54.33(19)
C3 N3 C6 N1 -66.83(19)
C4 N1 C6 N3 -55.05(19)
C1 N1 C6 N3 66.86(19)
C13 P2 C7 C8 141.73(15)
C19 P2 C7 C8 -113.32(15)
Ru1 P2 C7 C8 15.53(17)
C13 P2 C7 C12 -36.34(16)
C19 P2 C7 C12 68.61(16)
Ru1 P2 C7 C12 -162.54(12)
C12 C7 C8 C9 -0.8(3)
P2 C7 C8 C9 -178.94(14)
C7 C8 C9 C10 1.0(3)
C8 C9 C10 C11 -0.4(3)
C9 C10 C11 C12 -0.4(3)
C10 C11 C12 C7 0.5(3)
C8 C7 C12 C11 0.1(3)
P2 C7 C12 C11 178.19(14)
C19 P2 C13 C18 7.15(16)
C7 P2 C13 C18 111.14(15)
Ru1 P2 C13 C18 -123.03(13)
C19 P2 C13 C14 -172.99(13)
C7 P2 C13 C14 -69.00(14)
Ru1 P2 C13 C14 56.84(14)
C18 C13 C14 C15 1.5(3)
P2 C13 C14 C15 -178.39(14)
C13 C14 C15 C16 0.0(3)
C14 C15 C16 C17 -0.9(3)
C15 C16 C17 C18 0.2(3)
C16 C17 C18 C13 1.3(3)
C14 C13 C18 C17 -2.1(3)
P2 C13 C18 C17 177.71(14)
C13 P2 C19 C20 103.99(17)
C7 P2 C19 C20 3.99(18)
Ru1 P2 C19 C20 -125.20(15)
C13 P2 C19 C24 -78.46(16)
C7 P2 C19 C24 -178.47(15)
Ru1 P2 C19 C24 52.35(16)
C24 C19 C20 C21 0.8(3)
P2 C19 C20 C21 178.30(17)
C19 C20 C21 C22 0.3(3)
C20 C21 C22 C23 -0.7(3)
C21 C22 C23 C24 0.1(3)
C22 C23 C24 C19 1.0(3)
C20 C19 C24 C23 -1.4(3)
P2 C19 C24 C23 -179.10(17)
C27 Ru1 C25 C29 -79.36(12)
C26 Ru1 C25 C29 -117.81(16)
P2 Ru1 C25 C29 22.85(15)
C28 Ru1 C25 C29 -37.10(10)
P1 Ru1 C25 C29 134.47(10)
C27 Ru1 C25 C26 38.46(11)
P2 Ru1 C25 C26 140.66(10)
C28 Ru1 C25 C26 80.71(12)
P1 Ru1 C25 C26 -107.72(10)
C29 Ru1 C25 C26 117.81(16)
C29 C25 C26 C27 0.8(2)
Ru1 C25 C26 C27 -63.02(12)
C29 C25 C26 Ru1 63.78(13)
P2 Ru1 C26 C27 5.1(2)
C28 Ru1 C26 C27 37.55(10)
C25 Ru1 C26 C27 115.77(16)
P1 Ru1 C26 C27 -165.15(9)
C29 Ru1 C26 C27 79.39(12)
C27 Ru1 C26 C25 -115.77(16)
P2 Ru1 C26 C25 -110.68(14)
C28 Ru1 C26 C25 -78.22(12)
P1 Ru1 C26 C25 79.08(11)
C29 Ru1 C26 C25 -36.37(11)
C25 C26 C27 C28 -0.03(19)
Ru1 C26 C27 C28 -63.88(12)
C25 C26 C27 Ru1 63.85(12)
C26 Ru1 C27 C28 116.51(15)
P2 Ru1 C27 C28 -61.20(11)
C25 Ru1 C27 C28 78.32(12)
P1 Ru1 C27 C28 139.57(9)
C29 Ru1 C27 C28 37.09(11)
P2 Ru1 C27 C26 -177.71(9)
C28 Ru1 C27 C26 -116.51(15)
C25 Ru1 C27 C26 -38.20(11)
P1 Ru1 C27 C26 23.05(14)
C29 Ru1 C27 C26 -79.42(12)
C26 C27 C28 C29 -0.7(2)
Ru1 C27 C28 C29 -63.73(12)
C26 C27 C28 Ru1 63.04(12)
C26 Ru1 C28 C27 -38.17(10)
P2 Ru1 C28 C27 129.56(10)
C25 Ru1 C28 C27 -80.82(12)
P1 Ru1 C28 C27 -101.26(13)
C29 Ru1 C28 C27 -117.38(16)
C27 Ru1 C28 C29 117.38(16)
C26 Ru1 C28 C29 79.22(12)
P2 Ru1 C28 C29 -113.05(11)
C25 Ru1 C28 C29 36.56(11)
P1 Ru1 C28 C29 16.12(19)
C26 C25 C29 C28 -1.2(2)
Ru1 C25 C29 C28 60.60(12)
C26 C25 C29 Ru1 -61.77(12)
C27 C28 C29 C25 1.2(2)
Ru1 C28 C29 C25 -60.76(13)
C27 C28 C29 Ru1 61.91(12)
C27 Ru1 C29 C25 80.48(12)
C26 Ru1 C29 C25 37.54(11)
P2 Ru1 C29 C25 -166.16(9)
C28 Ru1 C29 C25 117.85(16)
P1 Ru1 C29 C25 -54.51(12)
C27 Ru1 C29 C28 -37.37(11)
C26 Ru1 C29 C28 -80.30(12)
P2 Ru1 C29 C28 76.00(11)
C25 Ru1 C29 C28 -117.85(16)
P1 Ru1 C29 C28 -172.36(9)
